data_7704683
loop_
_publ_author_name
'Kitase, Kosuke'
'Kitazawa, Takafumi'

_publ_section_title
;
 A novel two-step Fe-Au type spin-crossover behavior in a Hofmann-type
 coordination complex
 {Fe(4-methylpyrimidine)<sub>2</sub>[Au(CN)<sub>2</sub>]<sub>2</sub>}.
;
_journal_issue 35
_journal_name_full 'Dalton transactions (Cambridge, England : 2003)'
_journal_page_first 12210
_journal_page_last 12214
_journal_paper_doi 10.1039/d0dt01681k
_journal_volume 49
_journal_year 2020
_chemical_formula_sum 'C14 H12 Au2 Fe N8'
_chemical_formula_weight 742.10
_space_group_crystal_system monoclinic
_space_group_IT_number 11
_space_group_name_Hall '-P 2yb'
_space_group_name_H-M_alt 'P 1 21/m 1'
_atom_sites_solution_hydrogens geom
_audit_creation_method SHELXL-2017/1
_audit_update_record
;
2019-12-23 deposited with the CCDC.	2020-06-18 downloaded from the CCDC.
;
_cell_angle_alpha 90
_cell_angle_beta 90.387(7)
_cell_angle_gamma 90
_cell_formula_units_Z 4
_cell_length_a 9.554(4)
_cell_length_b 13.698(6)
_cell_length_c 15.262(7)
_cell_measurement_reflns_used 3137
_cell_measurement_temperature 190(2)
_cell_measurement_theta_max 29.84
_cell_measurement_theta_min 2.52
_cell_volume 1997.3(15)
_computing_cell_refinement 'Bruker SAINT'
_computing_data_collection 'Bruker APEX2'
_computing_data_reduction 'Bruker SAINT'
_computing_molecular_graphics 'Bruker SHELXTL'
_computing_publication_material 'Bruker SHELXTL'
_computing_structure_refinement 'SHELXL-2017/1 (Sheldrick, 2017)'
_computing_structure_solution 'SHELXT 2014/5 (Sheldrick, 2014)'
_diffrn_ambient_temperature 190(2)
_diffrn_measured_fraction_theta_full 1.000
_diffrn_measured_fraction_theta_max 0.920
_diffrn_measurement_device_type 'Bruker APEX-II CCD'
_diffrn_measurement_method '\f and \w scans'
_diffrn_radiation_type MoK\a
_diffrn_radiation_wavelength 0.71073
_diffrn_reflns_av_R_equivalents 0.0894
_diffrn_reflns_av_unetI/netI 0.1343
_diffrn_reflns_Laue_measured_fraction_full 1.000
_diffrn_reflns_Laue_measured_fraction_max 0.920
_diffrn_reflns_limit_h_max 11
_diffrn_reflns_limit_h_min -13
_diffrn_reflns_limit_k_max 15
_diffrn_reflns_limit_k_min -19
_diffrn_reflns_limit_l_max 22
_diffrn_reflns_limit_l_min -17
_diffrn_reflns_number 14676
_diffrn_reflns_point_group_measured_fraction_full 1.000
_diffrn_reflns_point_group_measured_fraction_max 0.920
_diffrn_reflns_theta_full 25.242
_diffrn_reflns_theta_max 31.392
_diffrn_reflns_theta_min 1.334
_exptl_absorpt_coefficient_mu 15.383
_exptl_absorpt_correction_T_max 0.1662
_exptl_absorpt_correction_T_min 0.0148
_exptl_absorpt_correction_type 'Numerical Mu From Formula'
_exptl_absorpt_process_details
;
SADABS-2016/2 - Bruker AXS area detector scaling and absorption correction
;
_exptl_crystal_colour purple
_exptl_crystal_density_diffrn 2.468
_exptl_crystal_description block
_exptl_crystal_F_000 1344
_exptl_crystal_size_max 0.380
_exptl_crystal_size_mid 0.250
_exptl_crystal_size_min 0.120
_refine_diff_density_max 4.429
_refine_diff_density_min -7.764
_refine_diff_density_rms 0.416
_refine_ls_extinction_method none
_refine_ls_goodness_of_fit_ref 1.114
_refine_ls_hydrogen_treatment constr
_refine_ls_matrix_type full
_refine_ls_number_parameters 254
_refine_ls_number_reflns 6186
_refine_ls_number_restraints 68
_refine_ls_restrained_S_all 1.109
_refine_ls_R_factor_all 0.1673
_refine_ls_R_factor_gt 0.0802
_refine_ls_shift/su_max 0.000
_refine_ls_shift/su_mean 0.000
_refine_ls_structure_factor_coef Fsqd
_refine_ls_weighting_details 'w=1/[\s^2^(Fo^2^)+(0.0880P)^2^] where P=(Fo^2^+2Fc^2^)/3'
_refine_ls_weighting_scheme calc
_refine_ls_wR_factor_gt 0.1853
_refine_ls_wR_factor_ref 0.2247
_reflns_Friedel_coverage 0.000
_reflns_number_gt 2966
_reflns_number_total 6186
_reflns_threshold_expression 'I > 2\s(I)'
_cod_data_source_file d0dt01681k2.cif
_cod_data_source_block test_1_b
_cod_depositor_comments 'Adding full bibliography for 7704681--7704683.cif.'
_cod_original_cell_volume 1997.4(14)
_cod_original_sg_symbol_H-M 'P 21/m'
_cod_database_code 7704683
_shelx_shelxl_version_number 2017/1
_shelx_space_group_comment
; 
The symmetry employed for this shelxl refinement is uniquely defined 
by the following loop, which should always be used as a source of 
symmetry information in preference to the above space-group names. 
They are only intended as comments. 
;
_shelx_estimated_absorpt_t_min 0.068
_shelx_estimated_absorpt_t_max 0.260

loop_
_space_group_symop_operation_xyz
'x, y, z'
'-x, y+1/2, -z'
'-x, -y, -z'
'x, -y-1/2, z'

loop_
_atom_site_label
_atom_site_type_symbol
_atom_site_fract_x
_atom_site_fract_y
_atom_site_fract_z
_atom_site_U_iso_or_equiv
_atom_site_adp_type
_atom_site_occupancy
_atom_site_site_symmetry_order
_atom_site_calc_flag
_atom_site_refinement_flags_posn
_atom_site_refinement_flags_adp
_atom_site_refinement_flags_occupancy
_atom_site_disorder_assembly
_atom_site_disorder_group
Au1 Au 0.59896(8) 0.49757(7) 1.24519(9) 0.0291(3) Uani 1 1 d . . . . .
C2 C 0.605(3) 0.4055(16) 1.146(2) 0.026(7) Uani 1 1 d . . . . .
N2 N 0.621(3) 0.3466(12) 1.0894(16) 0.032(6) Uani 1 1 d . . . . .
Au2 Au 0.72852(8) 0.49697(7) 0.75657(10) 0.0320(3) Uani 1 1 d . . . . .
C1 C 0.604(3) 0.5876(19) 0.347(2) 0.038(8) Uani 1 1 d . . . . .
C3 C 0.722(3) 0.4067(17) 0.860(2) 0.037(7) Uani 1 1 d . . . . .
C4 C 0.728(3) 0.5861(16) 0.6548(19) 0.036(7) Uani 1 1 d . . . . .
C5 C 0.950(4) 0.665(2) 0.438(2) 0.054(9) Uani 1 1 d . . . . .
H5 H 0.904159 0.605171 0.449984 0.064 Uiso 1 1 calc R U . A 1
C6 C 1.079(4) 0.6615(17) 0.4016(19) 0.050(8) Uani 0.5 1 d . . P B 1
H6 H 1.125893 0.601489 0.391037 0.061 Uiso 0.5 1 calc R U P B 1
N9 N 1.079(4) 0.6615(17) 0.4016(19) 0.050(8) Uani 0.5 1 d . . P B 2
C7 C 1.138(4) 0.750000 0.381(2) 0.037(9) Uani 1 2 d DS T P . .
C8 C 1.283(4) 0.750000 0.344(3) 0.052(11) Uani 1 2 d DS T P B .
H8A H 1.312718 0.817324 0.332225 0.078 Uiso 0.25 1 calc R U P . .
H8B H 1.348341 0.719932 0.385826 0.078 Uiso 0.25 1 calc R U P . .
H8C H 1.283967 0.712744 0.288964 0.078 Uiso 0.25 1 calc R U P . .
H8D H 1.317299 0.682676 0.339118 0.078 Uiso 0.25 1 calc R U P . .
H8E H 1.281677 0.780068 0.285517 0.078 Uiso 0.25 1 calc R U P . .
H8F H 1.346050 0.787256 0.382379 0.078 Uiso 0.25 1 calc R U P . .
N6 N 0.451(2) 0.742(3) 0.5470(14) 0.019(7) Uani 0.5 1 d G U P B -1
C9 C 0.389(3) 0.651(3) 0.558(2) 0.035(8) Uani 0.5 1 d G U P B -1
H9 H 0.437163 0.594174 0.539050 0.042 Uiso 0.5 1 calc R U P B -1
C10 C 0.258(4) 0.644(2) 0.595(3) 0.044(10) Uani 0.5 1 d G . P B -1
H10 H 0.215789 0.581487 0.602711 0.053 Uiso 0.5 1 calc R U P B -1
C11 C 0.188(2) 0.727(2) 0.623(2) 0.062(17) Uani 0.5 1 d DG . P B -1
N10 N 0.250(3) 0.8185(19) 0.612(2) 0.044(10) Uani 0.5 1 d G . P B -1
C9A C 0.381(3) 0.826(2) 0.574(2) 0.035(8) Uani 0.5 1 d G . P B -1
H9A H 0.423270 0.888264 0.566863 0.042 Uiso 0.5 1 calc R U P B -1
C12 C 0.054(4) 0.717(5) 0.673(3) 0.08(3) Uani 0.5 1 d D . P B -1
H12A H 0.025586 0.648273 0.674288 0.119 Uiso 0.25 1 calc R U P B -1
H12B H 0.068670 0.740049 0.733484 0.119 Uiso 0.25 1 calc R U P B -1
H12C H -0.019668 0.756047 0.645185 0.119 Uiso 0.25 1 calc R U P B -1
H12D H 0.024140 0.781306 0.694350 0.119 Uiso 0.25 1 calc R U P B -1
H12E H -0.018945 0.689530 0.635154 0.119 Uiso 0.25 1 calc R U P B -1
H12F H 0.069393 0.673532 0.723453 0.119 Uiso 0.25 1 calc R U P B -1
C13 C 0.941(3) 0.3300(16) 1.0635(18) 0.034(6) Uani 1 1 d . . . . .
H13 H 0.898004 0.390498 1.048606 0.041 Uiso 1 1 calc R U . C 1
C14 C 1.063(3) 0.3317(18) 1.095(2) 0.050(8) Uani 0.5 1 d . . P D 1
H14 H 1.104218 0.393026 1.108652 0.060 Uiso 0.5 1 calc R U P D 1
N11 N 1.063(3) 0.3317(18) 1.095(2) 0.050(8) Uani 0.5 1 d . . P D 2
C15 C 1.139(3) 0.250000 1.110(2) 0.031(8) Uani 1 2 d DS T P . .
C16 C 1.282(3) 0.250000 1.152(3) 0.055(13) Uani 1 2 d DS T P D .
H16A H 1.316887 0.317170 1.155730 0.082 Uiso 0.25 1 calc R U P . .
H16B H 1.276374 0.221747 1.210485 0.082 Uiso 0.25 1 calc R U P . .
H16C H 1.346300 0.211083 1.115979 0.082 Uiso 0.25 1 calc R U P . .
H16D H 1.309487 0.182830 1.165733 0.082 Uiso 0.25 1 calc R U P . .
H16E H 1.350000 0.278253 1.110978 0.082 Uiso 0.25 1 calc R U P . .
H16F H 1.280075 0.288917 1.205484 0.082 Uiso 0.25 1 calc R U P . .
N8 N 0.460(2) 0.257(4) 0.9563(15) 0.033(9) Uani 0.5 1 d G U P D -1
C17 C 0.398(4) 0.347(4) 0.939(3) 0.040(9) Uani 0.5 1 d G U P D -1
H17 H 0.443757 0.405424 0.957193 0.048 Uiso 0.5 1 calc R U P D -1
C18 C 0.270(4) 0.352(3) 0.896(4) 0.065(13) Uani 0.5 1 d DG . P D -1
H18 H 0.227884 0.413066 0.884183 0.078 Uiso 0.5 1 calc R U P D -1
C19 C 0.203(2) 0.266(4) 0.8696(19) 0.08(2) Uani 0.5 1 d DG . P D -1
N12 N 0.265(4) 0.176(3) 0.887(3) 0.065(13) Uani 0.5 1 d G . P D -1
C17A C 0.393(4) 0.172(3) 0.930(3) 0.040(9) Uani 0.5 1 d G . P D -1
H17A H 0.435376 0.110095 0.941772 0.048 Uiso 0.5 1 calc R U P D -1
C20 C 0.067(4) 0.279(8) 0.818(3) 0.14(4) Uani 0.5 1 d D U P D -1
H20A H 0.029188 0.214128 0.802987 0.210 Uiso 0.25 1 calc R U P D -1
H20B H -0.000834 0.313997 0.853923 0.210 Uiso 0.25 1 calc R U P D -1
H20C H 0.085167 0.315347 0.764314 0.210 Uiso 0.25 1 calc R U P D -1
H20D H 0.046493 0.348187 0.811162 0.210 Uiso 0.25 1 calc R U P D -1
H20E H 0.076515 0.248317 0.760226 0.210 Uiso 0.25 1 calc R U P D -1
H20F H -0.009486 0.246968 0.849836 0.210 Uiso 0.25 1 calc R U P D -1
Fe1 Fe 0.6668(7) 0.750000 0.5018(4) 0.0275(12) Uani 1 2 d S T P . .
Fe2 Fe 0.6654(7) 0.250000 1.0020(4) 0.0241(11) Uani 1 2 d S T P . .
N1 N 0.614(3) 0.6375(14) 0.4051(17) 0.040(7) Uani 1 1 d . . . . .
N3 N 0.709(3) 0.3547(13) 0.9127(16) 0.036(6) Uani 1 1 d . . . . .
N4 N 0.723(3) 0.6415(14) 0.5960(17) 0.046(7) Uani 1 1 d . . . . .
N5 N 0.882(4) 0.750000 0.4577(18) 0.036(8) Uani 1 2 d S T P B .
N7 N 0.869(3) 0.250000 1.0503(17) 0.026(7) Uani 1 2 d S T P D .

loop_
_atom_site_aniso_label
_atom_site_aniso_U_11
_atom_site_aniso_U_22
_atom_site_aniso_U_33
_atom_site_aniso_U_23
_atom_site_aniso_U_13
_atom_site_aniso_U_12
Au1 0.0342(4) 0.0170(3) 0.0361(7) -0.0037(5) 0.0029(5) 0.0001(5)
C2 0.016(14) 0.015(10) 0.048(18) 0.004(10) -0.010(11) -0.002(10)
N2 0.045(15) 0.014(8) 0.036(14) 0.003(8) 0.007(11) 0.017(9)
Au2 0.0357(4) 0.0249(3) 0.0354(7) 0.0115(4) 0.0037(5) 0.0019(5)
C1 0.031(17) 0.023(11) 0.06(2) 0.009(12) 0.014(14) 0.008(12)
C3 0.046(18) 0.030(12) 0.033(17) 0.011(11) -0.013(13) 0.015(12)
C4 0.055(19) 0.022(10) 0.033(17) -0.003(10) 0.001(14) 0.006(12)
C5 0.08(3) 0.043(15) 0.041(18) 0.014(13) 0.02(2) 0.027(16)
C6 0.07(2) 0.040(13) 0.040(16) -0.012(12) -0.001(18) 0.014(14)
N9 0.07(2) 0.040(13) 0.040(16) -0.012(12) -0.001(18) 0.014(14)
C7 0.05(3) 0.06(2) 0.006(16) 0.000 0.004(16) 0.000
C8 0.04(3) 0.07(2) 0.05(3) 0.000 0.02(2) 0.000
N6 0.023(9) 0.017(10) 0.017(9) 0.003(8) -0.012(7) 0.005(8)
C9 0.042(12) 0.030(15) 0.034(15) 0.014(12) 0.002(11) 0.019(12)
C10 0.031(12) 0.06(3) 0.04(2) 0.014(14) -0.006(12) 0.029(14)
C11 0.06(3) 0.08(3) 0.05(3) 0.01(2) 0.00(2) 0.05(2)
N10 0.031(12) 0.06(3) 0.04(2) 0.014(14) -0.006(12) 0.029(14)
C9A 0.042(12) 0.030(15) 0.034(15) 0.014(12) 0.002(11) 0.019(12)
C12 0.07(3) 0.15(7) 0.02(2) 0.00(3) 0.00(2) 0.06(3)
C13 0.015(12) 0.025(11) 0.062(18) -0.005(11) 0.010(14) 0.000(10)
C14 0.045(16) 0.045(14) 0.059(18) -0.025(13) 0.020(17) 0.001(13)
N11 0.045(16) 0.045(14) 0.059(18) -0.025(13) 0.020(17) 0.001(13)
C15 0.016(18) 0.049(19) 0.03(2) 0.000 0.003(15) 0.000
C16 0.04(3) 0.05(2) 0.08(3) 0.000 0.03(3) 0.000
N8 0.053(15) 0.022(16) 0.025(14) 0.001(16) 0.017(12) -0.017(17)
C17 0.045(13) 0.031(17) 0.043(16) -0.021(15) -0.004(11) 0.026(15)
C18 0.039(14) 0.08(3) 0.07(2) -0.04(2) -0.008(14) 0.035(19)
C19 0.04(2) 0.10(4) 0.10(5) -0.04(4) -0.02(3) 0.02(2)
N12 0.039(14) 0.08(3) 0.07(2) -0.04(2) -0.008(14) 0.035(19)
C17A 0.045(13) 0.031(17) 0.043(16) -0.021(15) -0.004(11) 0.026(15)
C20 0.04(3) 0.28(11) 0.10(5) -0.04(7) -0.03(3) 0.02(4)
Fe1 0.049(3) 0.0113(14) 0.022(2) 0.000 0.003(2) 0.000
Fe2 0.043(3) 0.0079(13) 0.021(2) 0.000 0.001(2) 0.000
N1 0.07(2) 0.017(9) 0.034(15) 0.000(9) 0.013(13) 0.000(10)
N3 0.063(18) 0.020(9) 0.026(12) 0.003(8) 0.019(12) 0.001(10)
N4 0.07(2) 0.034(11) 0.033(15) 0.007(10) 0.017(14) -0.003(12)
N5 0.07(3) 0.019(11) 0.022(16) 0.000 -0.011(15) 0.000
N7 0.05(2) 0.008(9) 0.022(14) 0.000 -0.022(14) 0.000

loop_
_atom_type_symbol
_atom_type_description
_atom_type_scat_dispersion_real
_atom_type_scat_dispersion_imag
_atom_type_scat_source
C C 0.0033 0.0016 'International Tables Vol C Tables 4.2.6.8 and 6.1.1.4'
H H 0.0000 0.0000 'International Tables Vol C Tables 4.2.6.8 and 6.1.1.4'
Au Au -2.0133 8.8022 'International Tables Vol C Tables 4.2.6.8 and 6.1.1.4'
Fe Fe 0.3463 0.8444 'International Tables Vol C Tables 4.2.6.8 and 6.1.1.4'
N N 0.0061 0.0033 'International Tables Vol C Tables 4.2.6.8 and 6.1.1.4'

loop_
_geom_angle_atom_site_label_1
_geom_angle_atom_site_label_2
_geom_angle_atom_site_label_3
_geom_angle
_geom_angle_site_symmetry_1
_geom_angle_site_symmetry_3
_geom_angle_publ_flag
C2 Au1 C1 176.6(9) . 1_556 ?
C2 Au1 Au2 92.4(7) . 3_667 ?
C1 Au1 Au2 90.7(8) 1_556 3_667 ?
N2 C2 Au1 173(2) . . ?
C2 N2 Fe2 174(2) . . ?
C4 Au2 C3 178.2(9) . . ?
C4 Au2 Au1 89.0(9) . 3_667 ?
C3 Au2 Au1 89.2(8) . 3_667 ?
N1 C1 Au1 177(3) . 1_554 ?
N3 C3 Au2 174(3) . . ?
N4 C4 Au2 177(3) . . ?
N9 C5 N5 124(3) . . ?
C6 C5 N5 124(3) . . ?
C6 C5 H5 118.1 . . ?
N5 C5 H5 118.1 . . ?
C5 C6 C7 116(3) . . ?
C5 C6 H6 122.1 . . ?
C7 C6 H6 122.1 . . ?
C5 N9 C7 116(3) . . ?
C6 C7 C6 124(4) . 4_575 ?
N9 C7 C8 117.8(18) . . ?
C6 C7 C8 117.8(18) . . ?
C6 C7 C8 117.8(18) 4_575 . ?
C7 C8 H8A 109.5 . . ?
C7 C8 H8B 109.5 . . ?
H8A C8 H8B 109.5 . . ?
C7 C8 H8C 109.5 . . ?
H8A C8 H8C 109.5 . . ?
H8B C8 H8C 109.5 . . ?
H8D C8 H8E 109.5 . . ?
H8D C8 H8F 109.5 . . ?
H8E C8 H8F 109.5 . . ?
C7 C8 H8A 109.47(14) . 4_575 ?
H8A C8 H8A 140.4 . 4_575 ?
H8B C8 H8A 62.8 . 4_575 ?
H8C C8 H8A 49.7 . 4_575 ?
C7 C8 H8B 109(2) . 4_575 ?
H8A C8 H8B 62.8 . 4_575 ?
H8B C8 H8B 49.7 . 4_575 ?
H8C C8 H8B 140.4 . 4_575 ?
H8A C8 H8B 109.5 4_575 4_575 ?
C7 C8 H8C 109(2) . 4_575 ?
H8A C8 H8C 49.7 . 4_575 ?
H8B C8 H8C 140.5 . 4_575 ?
H8C C8 H8C 62.8 . 4_575 ?
H8A C8 H8C 109.5 4_575 4_575 ?
H8B C8 H8C 109.5 4_575 4_575 ?
H8D C8 H8D 140.4 . 4_575 ?
H8E C8 H8D 62.8 . 4_575 ?
H8F C8 H8D 49.7 . 4_575 ?
H8D C8 H8E 62.8 . 4_575 ?
H8E C8 H8E 49.7 . 4_575 ?
H8F C8 H8E 140.4 . 4_575 ?
H8D C8 H8E 109.5 4_575 4_575 ?
H8D C8 H8F 49.7 . 4_575 ?
H8E C8 H8F 140.4 . 4_575 ?
H8F C8 H8F 62.8 . 4_575 ?
H8D C8 H8F 109.5 4_575 4_575 ?
H8E C8 H8F 109.5 4_575 4_575 ?
C9 N6 C9A 120.0 . . ?
C9 N6 Fe1 119(2) . . ?
C9A N6 Fe1 121(2) . . ?
N6 C9 C10 120.0 . . ?
N6 C9 H9 120.0 . . ?
C10 C9 H9 120.0 . . ?
C9 C10 C11 120.0 . . ?
C9 C10 H10 120.0 . . ?
C11 C10 H10 120.0 . . ?
N10 C11 C10 120.0 . . ?
N10 C11 C12 120(4) . . ?
C10 C11 C12 119(4) . . ?
C9A N10 C11 120.0 . . ?
N10 C9A N6 120.0 . . ?
N10 C9A H9A 120.0 . . ?
N6 C9A H9A 120.0 . . ?
C11 C12 H12A 109.5 . . ?
C11 C12 H12B 109.5 . . ?
H12A C12 H12B 109.5 . . ?
C11 C12 H12C 109.5 . . ?
H12A C12 H12C 109.5 . . ?
H12B C12 H12C 109.5 . . ?
H12D C12 H12E 109.5 . . ?
H12D C12 H12F 109.5 . . ?
H12E C12 H12F 109.5 . . ?
N11 C13 N7 124(3) . . ?
C14 C13 N7 124(3) . . ?
C14 C13 H13 118.1 . . ?
N7 C13 H13 118.1 . . ?
C13 C14 C15 123(3) . . ?
C13 C14 H14 118.6 . . ?
C15 C14 H14 118.6 . . ?
C13 N11 C15 123(3) . . ?
C14 C15 C14 112(3) 4_565 . ?
C14 C15 C16 123.6(17) 4_565 . ?
C14 C15 C16 123.6(17) . . ?
N11 C15 C16 123.6(17) . . ?
C15 C16 H16A 109.5 . . ?
C15 C16 H16B 109.5 . . ?
H16A C16 H16B 109.5 . . ?
C15 C16 H16C 109.5 . . ?
H16A C16 H16C 109.5 . . ?
H16B C16 H16C 109.5 . . ?
H16D C16 H16E 109.5 . . ?
H16D C16 H16F 109.5 . . ?
H16E C16 H16F 109.5 . . ?
C15 C16 H16A 109.5(2) . 4_565 ?
H16A C16 H16A 139.7 . 4_565 ?
H16B C16 H16A 65.9 . 4_565 ?
H16C C16 H16A 46.5 . 4_565 ?
C15 C16 H16B 109(2) . 4_565 ?
H16A C16 H16B 65.9 . 4_565 ?
H16B C16 H16B 46.5 . 4_565 ?
H16C C16 H16B 139.7 . 4_565 ?
H16A C16 H16B 109.5 4_565 4_565 ?
C15 C16 H16C 109.5(18) . 4_565 ?
H16A C16 H16C 46.5 . 4_565 ?
H16B C16 H16C 139.7 . 4_565 ?
H16C C16 H16C 65.9 . 4_565 ?
H16A C16 H16C 109.5 4_565 4_565 ?
H16B C16 H16C 109.5 4_565 4_565 ?
H16D C16 H16D 139.7 . 4_565 ?
H16E C16 H16D 65.9 . 4_565 ?
H16F C16 H16D 46.5 . 4_565 ?
H16D C16 H16E 65.9 . 4_565 ?
H16E C16 H16E 46.5 . 4_565 ?
H16F C16 H16E 139.7 . 4_565 ?
H16D C16 H16E 109.5 4_565 4_565 ?
H16D C16 H16F 46.5 . 4_565 ?
H16E C16 H16F 139.7 . 4_565 ?
H16F C16 H16F 65.9 . 4_565 ?
H16D C16 H16F 109.5 4_565 4_565 ?
H16E C16 H16F 109.5 4_565 4_565 ?
C17 N8 C17A 120.0 . . ?
C17 N8 Fe2 120(3) . . ?
C17A N8 Fe2 119(3) . . ?
C18 C17 N8 120.0 . . ?
C18 C17 H17 120.0 . . ?
N8 C17 H17 120.0 . . ?
C17 C18 C19 120.0 . . ?
C17 C18 H18 120.0 . . ?
C19 C18 H18 120.0 . . ?
C18 C19 N12 120.0 . . ?
C18 C19 C20 116(3) . . ?
N12 C19 C20 124(3) . . ?
C17A N12 C19 120.0 . . ?
N12 C17A N8 120.0 . . ?
N12 C17A H17A 120.0 . . ?
N8 C17A H17A 120.0 . . ?
C19 C20 H20A 109.5 . . ?
C19 C20 H20B 109.5 . . ?
H20A C20 H20B 109.5 . . ?
C19 C20 H20C 109.5 . . ?
H20A C20 H20C 109.5 . . ?
H20B C20 H20C 109.5 . . ?
H20D C20 H20E 109.5 . . ?
H20D C20 H20F 109.5 . . ?
H20E C20 H20F 109.5 . . ?
N4 Fe1 N4 88.3(13) . 4_575 ?
N4 Fe1 N5 88.6(10) . . ?
N4 Fe1 N5 88.6(10) 4_575 . ?
N4 Fe1 N6 89.2(12) . . ?
N4 Fe1 N6 93.0(12) 4_575 . ?
N5 Fe1 N6 177.2(12) . . ?
N4 Fe1 N1 178.9(11) . 4_575 ?
N4 Fe1 N1 91.1(7) 4_575 4_575 ?
N5 Fe1 N1 90.4(9) . 4_575 ?
N6 Fe1 N1 91.8(12) . 4_575 ?
N4 Fe1 N1 91.1(7) . . ?
N4 Fe1 N1 178.9(11) 4_575 . ?
N5 Fe1 N1 90.4(9) . . ?
N6 Fe1 N1 88.0(12) . . ?
N1 Fe1 N1 89.4(12) 4_575 . ?
N2 Fe2 N2 86.7(13) 4_565 . ?
N2 Fe2 N3 91.5(7) 4_565 4_565 ?
N2 Fe2 N3 178.1(10) . 4_565 ?
N2 Fe2 N3 178.1(10) 4_565 . ?
N2 Fe2 N3 91.5(7) . . ?
N3 Fe2 N3 90.3(12) 4_565 . ?
N2 Fe2 N7 88.0(9) 4_565 . ?
N2 Fe2 N7 88.0(9) . . ?
N3 Fe2 N7 92.6(10) 4_565 . ?
N3 Fe2 N7 92.6(10) . . ?
N2 Fe2 N8 93.0(14) 4_565 . ?
N2 Fe2 N8 89.3(15) . . ?
N3 Fe2 N8 90.2(15) 4_565 . ?
N3 Fe2 N8 86.4(15) . . ?
N7 Fe2 N8 177.1(15) . . ?
C1 N1 Fe1 168(2) . . ?
C3 N3 Fe2 173(3) . . ?
C4 N4 Fe1 167(3) . . ?
C5 N5 C5 117(4) . 4_575 ?
C5 N5 Fe1 121(2) . . ?
C5 N5 Fe1 121(2) 4_575 . ?
C13 N7 C13 114(3) . 4_565 ?
C13 N7 Fe2 122.9(16) . . ?
C13 N7 Fe2 122.9(16) 4_565 . ?

loop_
_geom_bond_atom_site_label_1
_geom_bond_atom_site_label_2
_geom_bond_distance
_geom_bond_site_symmetry_2
_geom_bond_publ_flag
Au1 C2 1.97(3) . ?
Au1 C1 1.99(3) 1_556 ?
Au1 Au2 3.1296(16) 3_667 ?
C2 N2 1.20(3) . ?
N2 Fe2 1.93(2) . ?
Au2 C4 1.98(3) . ?
Au2 C3 2.01(3) . ?
C1 N1 1.12(4) . ?
C3 N3 1.08(3) . ?
C4 N4 1.18(3) . ?
C5 N9 1.35(5) . ?
C5 C6 1.35(5) . ?
C5 N5 1.37(3) . ?
C5 H5 0.9500 . ?
C6 C7 1.37(3) . ?
C6 H6 0.9500 . ?
N9 C7 1.37(3) . ?
C7 C8 1.51(2) . ?
C8 H8A 0.9800 . ?
C8 H8B 0.9800 . ?
C8 H8C 0.9800 . ?
C8 H8D 0.9800 . ?
C8 H8E 0.9800 . ?
C8 H8F 0.9800 . ?
C8 H8A 0.9800 4_575 ?
C8 H8B 0.9800 4_575 ?
C8 H8C 0.9800 4_575 ?
C8 H8D 0.9800 4_575 ?
C8 H8E 0.9800 4_575 ?
C8 H8F 0.9800 4_575 ?
N6 C9 1.3900 . ?
N6 C9A 1.3900 . ?
N6 Fe1 2.18(2) . ?
C9 C10 1.3900 . ?
C9 H9 0.9500 . ?
C10 C11 1.3900 . ?
C10 H10 0.9500 . ?
C11 N10 1.3900 . ?
C11 C12 1.51(2) . ?
N10 C9A 1.3900 . ?
C9A H9A 0.9500 . ?
C12 H12A 0.9800 . ?
C12 H12B 0.9800 . ?
C12 H12C 0.9800 . ?
C12 H12D 0.9800 . ?
C12 H12E 0.9800 . ?
C12 H12F 0.9800 . ?
C13 N11 1.26(4) . ?
C13 C14 1.26(4) . ?
C13 N7 1.31(3) . ?
C13 H13 0.9500 . ?
C14 C15 1.35(3) . ?
C14 H14 0.9500 . ?
N11 C15 1.35(3) . ?
C15 C16 1.51(2) . ?
C16 H16A 0.9800 . ?
C16 H16B 0.9800 . ?
C16 H16C 0.9800 . ?
C16 H16D 0.9800 . ?
C16 H16E 0.9800 . ?
C16 H16F 0.9800 . ?
C16 H16A 0.9800 4_565 ?
C16 H16B 0.9800 4_565 ?
C16 H16C 0.9800 4_565 ?
C16 H16D 0.9800 4_565 ?
C16 H16E 0.9800 4_565 ?
C16 H16F 0.9800 4_565 ?
N8 C17 1.3900 . ?
N8 C17A 1.3900 . ?
N8 Fe2 2.08(2) . ?
C17 C18 1.3900 . ?
C17 H17 0.9500 . ?
C18 C19 1.3900 . ?
C18 H18 0.9500 . ?
C19 N12 1.3900 . ?
C19 C20 1.53(2) . ?
N12 C17A 1.3900 . ?
C17A H17A 0.9500 . ?
C20 H20A 0.9800 . ?
C20 H20B 0.9800 . ?
C20 H20C 0.9800 . ?
C20 H20D 0.9800 . ?
C20 H20E 0.9800 . ?
C20 H20F 0.9800 . ?
Fe1 N4 2.13(2) . ?
Fe1 N4 2.13(2) 4_575 ?
Fe1 N5 2.17(4) . ?
Fe1 N1 2.19(2) 4_575 ?
Fe1 N1 2.19(2) . ?
Fe2 N3 2.02(2) 4_565 ?
Fe2 N3 2.02(2) . ?
Fe2 N7 2.08(3) . ?
